data_4341160
loop_
_publ_author_name
'Bai, Chunyan'
'Yu, Hongwei'
'Han, Shujuan'
'Pan, Shilie'
'Zhang, Bingbing'
'Wang, Ying'
'Wu, Hongping'
'Yang, Zhihua'

_publ_section_title
;
 Effect of halogen (cl, br) on the symmetry of flexible perovskite-related
 framework.
;
_journal_issue 20
_journal_name_full 'Inorganic chemistry'
_journal_page_first 11213
_journal_page_last 11220
_journal_paper_doi 10.1021/ic501814q
_journal_volume 53
_journal_year 2014
_chemical_formula_sum 'B6 Br Na2 O10 Rb'
_chemical_formula_weight 436.22
_chemical_name_systematic
; 
 ? 
;
_space_group_IT_number 62
_symmetry_cell_setting orthorhombic
_symmetry_space_group_name_Hall '-P 2ac 2n'
_symmetry_space_group_name_H-M 'P n m a'
_atom_sites_solution_primary direct
_atom_sites_solution_secondary difmap
_audit_creation_method SHELXL-97
_cell_angle_alpha 90.00
_cell_angle_beta 90.00
_cell_angle_gamma 90.00
_cell_formula_units_Z 4
_cell_length_a 12.769(8)
_cell_length_b 9.611(6)
_cell_length_c 8.390(5)
_cell_measurement_reflns_used 620
_cell_measurement_temperature 296(2)
_cell_measurement_theta_max 22.32
_cell_measurement_theta_min 3.19
_cell_volume 1029.6(11)
_computing_cell_refinement 'Bruker SMART'
_computing_data_collection 'Bruker SMART'
_computing_data_reduction 'Bruker SAINT'
_computing_molecular_graphics 'Bruker SHELXTL'
_computing_publication_material 'Bruker SHELXTL'
_computing_structure_refinement 'SHELXL-97 (Sheldrick, 1997)'
_computing_structure_solution 'SHELXS-97 (Sheldrick, 1990)'
_diffrn_ambient_temperature 296(2)
_diffrn_measured_fraction_theta_full 0.994
_diffrn_measured_fraction_theta_max 0.994
_diffrn_measurement_device_type 'CCD area detector'
_diffrn_measurement_method 'phi and omega scans'
_diffrn_radiation_monochromator graphite
_diffrn_radiation_source 'fine-focus sealed tube'
_diffrn_radiation_type MoK\a
_diffrn_radiation_wavelength 0.71073
_diffrn_reflns_av_R_equivalents 0.0720
_diffrn_reflns_av_sigmaI/netI 0.0555
_diffrn_reflns_limit_h_max 16
_diffrn_reflns_limit_h_min -13
_diffrn_reflns_limit_k_max 12
_diffrn_reflns_limit_k_min -11
_diffrn_reflns_limit_l_max 10
_diffrn_reflns_limit_l_min -10
_diffrn_reflns_number 6013
_diffrn_reflns_theta_full 27.58
_diffrn_reflns_theta_max 27.58
_diffrn_reflns_theta_min 2.91
_exptl_absorpt_coefficient_mu 8.818
_exptl_absorpt_correction_T_max 0.3534
_exptl_absorpt_correction_T_min 0.2440
_exptl_absorpt_correction_type numerical
_exptl_absorpt_process_details Face-indexed
_exptl_crystal_colour colorless
_exptl_crystal_density_diffrn 2.814
_exptl_crystal_density_method 'not measured'
_exptl_crystal_description block
_exptl_crystal_F_000 816
_exptl_crystal_size_max 0.15
_exptl_crystal_size_mid 0.13
_exptl_crystal_size_min 0.11
_refine_diff_density_max 0.746
_refine_diff_density_min -0.776
_refine_diff_density_rms 0.161
_refine_ls_extinction_method none
_refine_ls_goodness_of_fit_ref 1.107
_refine_ls_matrix_type full
_refine_ls_number_parameters 103
_refine_ls_number_reflns 1257
_refine_ls_number_restraints 6
_refine_ls_restrained_S_all 1.105
_refine_ls_R_factor_all 0.0778
_refine_ls_R_factor_gt 0.0478
_refine_ls_shift/su_max 0.000
_refine_ls_shift/su_mean 0.000
_refine_ls_structure_factor_coef Fsqd
_refine_ls_weighting_details 'calc w=1/[\s^2^(Fo^2^)+(0.0441P)^2^+4.2252P] where P=(Fo^2^+2Fc^2^)/3'
_refine_ls_weighting_scheme calc
_refine_ls_wR_factor_gt 0.1143
_refine_ls_wR_factor_ref 0.1282
_reflns_number_gt 865
_reflns_number_total 1257
_reflns_threshold_expression >2sigma(I)
_cod_data_source_file ic501814q_si_003.cif
_cod_data_source_block 1
_cod_depositor_comments
;
The following automatic conversions were performed:

'_symmetry_cell_setting' value 'Orthorhombic' changed to
'orthorhombic' according to
/home/saulius/struct/COD-crude-data--automatic-downloads/rss-feeds/ACS/lib/dictionaries/cif_core.dic
dictionary named 'cif_core.dic' version 2.4.2 from
2011-04-26.

'_exptl_absorpt_correction_type' value 'Numerical'
changed to 'numerical' according to
/home/saulius/struct/COD-crude-data--automatic-downloads/rss-feeds/ACS/lib/dictionaries/cif_core.dic
dictionary named 'cif_core.dic' version 2.4.2 from 2011-04-26.

Automatic conversion script
Id: cif_fix_values 2281 2013-09-26 08:29:07Z andrius 

 Adding full bibliography for 4341160--4341162.cif.
;
_cod_original_sg_symbol_H-M Pnma
_cod_database_code 4341160

loop_
_symmetry_equiv_pos_as_xyz
'x, y, z'
'-x+1/2, -y, z+1/2'
'-x, y+1/2, -z'
'x+1/2, -y+1/2, -z+1/2'
'-x, -y, -z'
'x-1/2, y, -z-1/2'
'x, -y-1/2, z'
'-x-1/2, y-1/2, z-1/2'

loop_
_atom_site_label
_atom_site_type_symbol
_atom_site_fract_x
_atom_site_fract_y
_atom_site_fract_z
_atom_site_U_iso_or_equiv
_atom_site_adp_type
_atom_site_occupancy
_atom_site_symmetry_multiplicity
_atom_site_calc_flag
_atom_site_refinement_flags
Rb1 Rb 0.5000 1.0000 0.0000 0.0429(3) Uani 1 2 d S
Na1 Na 0.2048(3) 1.2500 0.2675(5) 0.0353(10) Uani 1 2 d S
Na2 Na 0.5000 1.0000 0.5000 0.0337(10) Uani 1 2 d S
B1 B 0.3288(7) 0.7500 0.3884(10) 0.0112(18) Uani 1 2 d SU
B2 B 0.2669(5) 0.9875(7) 0.4620(7) 0.0145(13) Uani 1 1 d .
B3 B 0.1901(4) 0.8855(6) 0.2162(7) 0.0093(12) Uani 1 1 d .
B4 B 0.5242(6) 0.7500 0.3015(11) 0.0108(17) Uani 1 2 d S
O1 O 0.2076(3) 0.9981(4) 0.3264(4) 0.0138(8) Uani 1 1 d .
O2 O 0.1735(3) 1.1273(4) -0.0066(5) 0.0167(9) Uani 1 1 d .
O3 O 0.2297(4) 0.7500 0.2890(6) 0.0091(11) Uani 1 2 d S
O4 O 0.4190(4) 0.7500 0.2861(7) 0.0212(14) Uani 1 2 d S
O5 O 0.0758(3) 0.8728(4) 0.1977(5) 0.0133(8) Uani 1 1 d .
O6 O 0.2575(3) 1.0950(4) 0.5649(4) 0.0162(9) Uani 1 1 d .
Br1 Br 0.44685(8) 1.2500 0.26219(13) 0.0347(3) Uani 1 2 d S

loop_
_atom_site_aniso_label
_atom_site_aniso_U_11
_atom_site_aniso_U_22
_atom_site_aniso_U_33
_atom_site_aniso_U_23
_atom_site_aniso_U_13
_atom_site_aniso_U_12
Rb1 0.0480(7) 0.0445(7) 0.0362(6) -0.0108(5) -0.0203(5) 0.0203(5)
Na1 0.035(2) 0.0190(19) 0.052(3) 0.000 0.010(2) 0.000
Na2 0.0219(19) 0.038(2) 0.042(2) -0.023(2) 0.0104(16) -0.0013(16)
B1 0.011(2) 0.011(2) 0.012(2) 0.000 -0.0002(10) 0.000
B2 0.014(3) 0.017(4) 0.013(3) 0.002(3) -0.001(2) -0.004(3)
B3 0.007(3) 0.010(3) 0.011(3) 0.001(2) 0.003(2) 0.001(2)
B4 0.005(4) 0.014(5) 0.014(4) 0.000 -0.005(3) 0.000
O1 0.0182(19) 0.010(2) 0.0129(19) -0.0031(16) -0.0037(16) 0.0009(17)
O2 0.0127(19) 0.014(2) 0.023(2) 0.0033(17) 0.0115(17) 0.0039(15)
O3 0.008(2) 0.009(3) 0.010(3) 0.000 0.002(2) 0.000
O4 0.014(3) 0.031(4) 0.018(3) 0.000 0.000(2) 0.000
O5 0.0099(19) 0.012(2) 0.018(2) 0.0009(16) -0.0021(15) 0.0011(15)
O6 0.026(2) 0.011(2) 0.0122(19) -0.0020(16) -0.0018(17) 0.0039(17)
Br1 0.0314(5) 0.0321(6) 0.0406(6) 0.000 0.0022(5) 0.000

loop_
_atom_type_symbol
_atom_type_description
_atom_type_scat_dispersion_real
_atom_type_scat_dispersion_imag
_atom_type_scat_source
B B 0.0013 0.0007 'International Tables Vol C Tables 4.2.6.8 and 6.1.1.4'
O O 0.0106 0.0060 'International Tables Vol C Tables 4.2.6.8 and 6.1.1.4'
Na Na 0.0362 0.0249 'International Tables Vol C Tables 4.2.6.8 and 6.1.1.4'
Br Br -0.2901 2.4595 'International Tables Vol C Tables 4.2.6.8 and 6.1.1.4'
Rb Rb -0.9393 2.9676 'International Tables Vol C Tables 4.2.6.8 and 6.1.1.4'

loop_
_geom_angle_atom_site_label_1
_geom_angle_atom_site_label_2
_geom_angle_atom_site_label_3
_geom_angle
_geom_angle_site_symmetry_1
_geom_angle_site_symmetry_3
O5 Rb1 O5 180.00(13) 2_574 6_656
O5 Rb1 O1 45.75(10) 2_574 2_574
O5 Rb1 O1 134.25(10) 6_656 2_574
O5 Rb1 O1 134.25(10) 2_574 6_656
O5 Rb1 O1 45.75(10) 6_656 6_656
O1 Rb1 O1 180.0 2_574 6_656
O5 Rb1 Br1 101.55(8) 2_574 .
O5 Rb1 Br1 78.45(8) 6_656 .
O1 Rb1 Br1 97.77(8) 2_574 .
O1 Rb1 Br1 82.23(8) 6_656 .
O5 Rb1 Br1 78.45(8) 2_574 5_675
O5 Rb1 Br1 101.55(8) 6_656 5_675
O1 Rb1 Br1 82.23(8) 2_574 5_675
O1 Rb1 Br1 97.77(8) 6_656 5_675
Br1 Rb1 Br1 180.0 . 5_675
O5 Rb1 B2 65.33(13) 2_574 2_574
O5 Rb1 B2 114.67(13) 6_656 2_574
O1 Rb1 B2 23.50(13) 2_574 2_574
O1 Rb1 B2 156.50(13) 6_656 2_574
Br1 Rb1 B2 80.40(11) . 2_574
Br1 Rb1 B2 99.60(11) 5_675 2_574
O5 Rb1 B2 114.67(13) 2_574 6_656
O5 Rb1 B2 65.33(13) 6_656 6_656
O1 Rb1 B2 156.50(13) 2_574 6_656
O1 Rb1 B2 23.50(13) 6_656 6_656
Br1 Rb1 B2 99.60(11) . 6_656
Br1 Rb1 B2 80.40(11) 5_675 6_656
B2 Rb1 B2 180.0 2_574 6_656
O5 Rb1 O6 86.17(10) 2_574 2_574
O5 Rb1 O6 93.83(10) 6_656 2_574
O1 Rb1 O6 40.86(9) 2_574 2_574
O1 Rb1 O6 139.14(9) 6_656 2_574
Br1 Rb1 O6 83.83(7) . 2_574
Br1 Rb1 O6 96.17(7) 5_675 2_574
B2 Rb1 O6 22.65(13) 2_574 2_574
B2 Rb1 O6 157.35(13) 6_656 2_574
O5 Rb1 O6 93.83(10) 2_574 6_656
O5 Rb1 O6 86.17(10) 6_656 6_656
O1 Rb1 O6 139.14(9) 2_574 6_656
O1 Rb1 O6 40.86(9) 6_656 6_656
Br1 Rb1 O6 96.17(7) . 6_656
Br1 Rb1 O6 83.83(7) 5_675 6_656
B2 Rb1 O6 157.35(13) 2_574 6_656
B2 Rb1 O6 22.65(13) 6_656 6_656
O6 Rb1 O6 180.0 2_574 6_656
O5 Rb1 B4 157.74(13) 2_574 .
O5 Rb1 B4 22.26(13) 6_656 .
O1 Rb1 B4 115.41(15) 2_574 .
O1 Rb1 B4 64.59(15) 6_656 .
Br1 Rb1 B4 92.06(12) . .
Br1 Rb1 B4 87.94(12) 5_675 .
B2 Rb1 B4 100.30(17) 2_574 .
B2 Rb1 B4 79.70(17) 6_656 .
O6 Rb1 B4 77.80(15) 2_574 .
O6 Rb1 B4 102.20(15) 6_656 .
O5 Rb1 B4 22.26(13) 2_574 5_675
O5 Rb1 B4 157.74(13) 6_656 5_675
O1 Rb1 B4 64.59(15) 2_574 5_675
O1 Rb1 B4 115.41(15) 6_656 5_675
Br1 Rb1 B4 87.94(12) . 5_675
Br1 Rb1 B4 92.06(12) 5_675 5_675
B2 Rb1 B4 79.70(17) 2_574 5_675
B2 Rb1 B4 100.30(17) 6_656 5_675
O6 Rb1 B4 102.20(15) 2_574 5_675
O6 Rb1 B4 77.80(15) 6_656 5_675
B4 Rb1 B4 180.0(2) . 5_675
O1 Na1 O1 156.9(3) 7_585 .
O1 Na1 O2 128.29(19) 7_585 .
O1 Na1 O2 74.71(14) . .
O1 Na1 O2 74.71(14) 7_585 7_585
O1 Na1 O2 128.29(19) . 7_585
O2 Na1 O2 53.60(19) . 7_585
O1 Na1 O6 48.73(13) 7_585 7_585
O1 Na1 O6 108.59(18) . 7_585
O2 Na1 O6 174.42(18) . 7_585
O2 Na1 O6 123.02(12) 7_585 7_585
O1 Na1 O6 108.59(18) 7_585 .
O1 Na1 O6 48.73(13) . .
O2 Na1 O6 123.02(12) . .
O2 Na1 O6 174.42(18) 7_585 .
O6 Na1 O6 59.92(18) 7_585 .
O1 Na1 Br1 89.34(13) 7_585 .
O1 Na1 Br1 89.34(13) . .
O2 Na1 Br1 98.07(14) . .
O2 Na1 Br1 98.07(14) 7_585 .
O6 Na1 Br1 77.67(12) 7_585 .
O6 Na1 Br1 77.67(12) . .
O1 Na1 B2 25.31(15) 7_585 7_585
O1 Na1 B2 133.4(2) . 7_585
O2 Na1 B2 150.10(19) . 7_585
O2 Na1 B2 97.75(15) 7_585 7_585
O6 Na1 B2 25.54(14) 7_585 7_585
O6 Na1 B2 84.75(18) . 7_585
Br1 Na1 B2 75.66(14) . 7_585
O1 Na1 Br1 91.69(13) 7_585 6_556
O1 Na1 Br1 91.69(13) . 6_556
O2 Na1 Br1 77.35(13) . 6_556
O2 Na1 Br1 77.35(13) 7_585 6_556
O6 Na1 Br1 106.75(13) 7_585 6_556
O6 Na1 Br1 106.75(13) . 6_556
Br1 Na1 Br1 174.85(16) . 6_556
B2 Na1 Br1 107.10(14) 7_585 6_556
O1 Na1 Rb1 119.61(16) 7_585 2_575
O1 Na1 Rb1 48.09(11) . 2_575
O2 Na1 Rb1 93.28(11) . 2_575
O2 Na1 Rb1 126.30(15) 7_585 2_575
O6 Na1 Rb1 92.24(13) 7_585 2_575
O6 Na1 Rb1 56.42(10) . 2_575
Br1 Na1 Rb1 130.71(9) . 2_575
B2 Na1 Rb1 113.16(17) 7_585 2_575
Br1 Na1 Rb1 52.61(6) 6_556 2_575
O1 Na1 Rb1 48.09(11) 7_585 4_475
O1 Na1 Rb1 119.61(16) . 4_475
O2 Na1 Rb1 126.30(15) . 4_475
O2 Na1 Rb1 93.28(11) 7_585 4_475
O6 Na1 Rb1 56.42(10) 7_585 4_475
O6 Na1 Rb1 92.24(13) . 4_475
Br1 Na1 Rb1 130.71(9) . 4_475
B2 Na1 Rb1 55.28(13) 7_585 4_475
Br1 Na1 Rb1 52.61(6) 6_556 4_475
Rb1 Na1 Rb1 72.74(8) 2_575 4_475
O1 Na1 Na2 132.54(16) 7_585 2_574
O1 Na1 Na2 63.60(11) . 2_574
O2 Na1 Na2 34.62(9) . 2_574
O2 Na1 Na2 72.11(13) 7_585 2_574
O6 Na1 Na2 150.80(14) 7_585 2_574
O6 Na1 Na2 107.56(9) . 2_574
Br1 Na1 Na2 127.93(9) . 2_574
B2 Na1 Na2 154.66(15) 7_585 2_574
Br1 Na1 Na2 48.62(5) 6_556 2_574
Rb1 Na1 Na2 61.07(6) 2_575 2_574
Rb1 Na1 Na2 101.22(9) 4_475 2_574
O5 Na2 O5 180.0 2_575 6_656
O5 Na2 O2 84.45(13) 2_575 2_575
O5 Na2 O2 95.55(13) 6_656 2_575
O5 Na2 O2 95.55(13) 2_575 6_656
O5 Na2 O2 84.45(13) 6_656 6_656
O2 Na2 O2 180.0 2_575 6_656
O5 Na2 B4 153.66(18) 2_575 .
O5 Na2 B4 26.34(18) 6_656 .
O2 Na2 B4 71.59(18) 2_575 .
O2 Na2 B4 108.41(18) 6_656 .
O5 Na2 B4 26.34(18) 2_575 5_676
O5 Na2 B4 153.66(18) 6_656 5_676
O2 Na2 B4 108.41(18) 2_575 5_676
O2 Na2 B4 71.59(18) 6_656 5_676
B4 Na2 B4 180.000(1) . 5_676
O5 Na2 B2 71.12(16) 2_575 .
O5 Na2 B2 108.88(16) 6_656 .
O2 Na2 B2 26.99(15) 2_575 .
O2 Na2 B2 153.01(15) 6_656 .
B4 Na2 B2 90.6(2) . .
B4 Na2 B2 89.4(2) 5_676 .
O5 Na2 B2 108.88(16) 2_575 5_676
O5 Na2 B2 71.12(16) 6_656 5_676
O2 Na2 B2 153.01(15) 2_575 5_676
O2 Na2 B2 26.99(15) 6_656 5_676
B4 Na2 B2 89.4(2) . 5_676
B4 Na2 B2 90.6(2) 5_676 5_676
B2 Na2 B2 180.0 . 5_676
O5 Na2 Br1 87.76(11) 2_575 .
O5 Na2 Br1 92.24(11) 6_656 .
O2 Na2 Br1 99.43(9) 2_575 .
O2 Na2 Br1 80.57(9) 6_656 .
B4 Na2 Br1 106.44(15) . .
B4 Na2 Br1 73.56(15) 5_676 .
B2 Na2 Br1 75.69(12) . .
B2 Na2 Br1 104.31(12) 5_676 .
O5 Na2 Br1 92.24(11) 2_575 5_676
O5 Na2 Br1 87.76(11) 6_656 5_676
O2 Na2 Br1 80.57(9) 2_575 5_676
O2 Na2 Br1 99.43(9) 6_656 5_676
B4 Na2 Br1 73.56(15) . 5_676
B4 Na2 Br1 106.44(15) 5_676 5_676
B2 Na2 Br1 104.31(12) . 5_676
B2 Na2 Br1 75.69(12) 5_676 5_676
Br1 Na2 Br1 180.0 . 5_676
O5 Na2 Rb1 43.23(10) 2_575 1_556
O5 Na2 Rb1 136.77(10) 6_656 1_556
O2 Na2 Rb1 91.26(9) 2_575 1_556
O2 Na2 Rb1 88.74(9) 6_656 1_556
B4 Na2 Rb1 124.51(15) . 1_556
B4 Na2 Rb1 55.49(15) 5_676 1_556
B2 Na2 Rb1 96.10(12) . 1_556
B2 Na2 Rb1 83.90(12) 5_676 1_556
Br1 Na2 Rb1 128.63(3) . 1_556
Br1 Na2 Rb1 51.37(3) 5_676 1_556
O5 Na2 Rb1 136.77(10) 2_575 .
O5 Na2 Rb1 43.23(10) 6_656 .
O2 Na2 Rb1 88.74(9) 2_575 .
O2 Na2 Rb1 91.26(9) 6_656 .
B4 Na2 Rb1 55.49(15) . .
B4 Na2 Rb1 124.51(15) 5_676 .
B2 Na2 Rb1 83.90(12) . .
B2 Na2 Rb1 96.10(12) 5_676 .
Br1 Na2 Rb1 51.37(3) . .
Br1 Na2 Rb1 128.63(3) 5_676 .
Rb1 Na2 Rb1 180.0 1_556 .
O4 B1 O2 111.9(4) . 2_575
O4 B1 O2 111.9(4) . 8_656
O2 B1 O2 106.5(6) 2_575 8_656
O4 B1 O3 109.9(6) . .
O2 B1 O3 108.2(4) 2_575 .
O2 B1 O3 108.2(4) 8_656 .
O6 B2 O2 122.9(5) . 2_575
O6 B2 O1 115.1(5) . .
O2 B2 O1 121.8(5) 2_575 .
O6 B2 Na2 89.4(3) . .
O2 B2 Na2 57.2(3) 2_575 .
O1 B2 Na2 129.4(4) . .
O6 B2 Rb1 80.0(3) . 2_575
O2 B2 Rb1 124.4(4) 2_575 2_575
O1 B2 Rb1 61.6(3) . 2_575
Na2 B2 Rb1 167.8(2) . 2_575
O1 B3 O6 113.2(5) . 2_574
O1 B3 O5 106.5(4) . .
O6 B3 O5 112.1(4) 2_574 .
O1 B3 O3 109.5(4) . .
O6 B3 O3 108.0(4) 2_574 .
O5 B3 O3 107.5(4) . .
O1 B3 Rb1 56.4(2) . 2_575
O6 B3 Rb1 149.1(4) 2_574 2_575
O5 B3 Rb1 54.7(2) . 2_575
O3 B3 Rb1 102.8(3) . 2_575
O4 B4 O5 119.1(3) . 6_656
O4 B4 O5 119.1(3) . 4_565
O5 B4 O5 121.6(7) 6_656 4_565
O4 B4 Na2 87.1(3) . .
O5 B4 Na2 48.3(3) 6_656 .
O5 B4 Na2 139.6(5) 4_565 .
O4 B4 Na2 87.1(3) . 3_646
O5 B4 Na2 139.6(5) 6_656 3_646
O5 B4 Na2 48.3(3) 4_565 3_646
Na2 B4 Na2 109.6(3) . 3_646
O4 B4 Rb1 81.0(3) . 3_645
O5 B4 Rb1 130.2(5) 6_656 3_645
O5 B4 Rb1 56.5(3) 4_565 3_645
Na2 B4 Rb1 163.9(3) . 3_645
Na2 B4 Rb1 80.74(7) 3_646 3_645
O4 B4 Rb1 81.0(3) . .
O5 B4 Rb1 56.5(3) 6_656 .
O5 B4 Rb1 130.2(5) 4_565 .
Na2 B4 Rb1 80.74(7) . .
Na2 B4 Rb1 163.9(3) 3_646 .
Rb1 B4 Rb1 86.6(2) 3_645 .
B2 O1 B3 124.2(5) . .
B2 O1 Na1 104.3(4) . .
B3 O1 Na1 127.3(3) . .
B2 O1 Rb1 94.9(3) . 2_575
B3 O1 Rb1 100.2(3) . 2_575
Na1 O1 Rb1 94.46(15) . 2_575
B2 O2 B1 122.9(5) 2_574 2_574
B2 O2 Na2 95.8(3) 2_574 2_574
B1 O2 Na2 112.5(4) 2_574 2_574
B2 O2 Na1 116.6(4) 2_574 .
B1 O2 Na1 99.7(3) 2_574 .
Na2 O2 Na1 109.43(15) 2_574 .
B1 O3 B3 119.8(3) . 7_575
B1 O3 B3 119.8(3) . .
B3 O3 B3 117.3(6) 7_575 .
B4 O4 B1 137.8(7) . .
B4 O4 Rb1 77.0(3) . 3_645
B1 O4 Rb1 129.6(2) . 3_645
B4 O4 Rb1 77.0(3) . .
B1 O4 Rb1 129.6(2) . .
Rb1 O4 Rb1 85.18(13) 3_645 .
B4 O5 B3 123.7(5) 6_556 .
B4 O5 Na2 105.3(4) 6_556 2_574
B3 O5 Na2 117.0(3) . 2_574
B4 O5 Rb1 101.3(4) 6_556 2_575
B3 O5 Rb1 101.5(3) . 2_575
Na2 O5 Rb1 105.18(14) 2_574 2_575
B2 O6 B3 128.2(5) . 2_575
B2 O6 Na1 82.4(3) . .
B3 O6 Na1 140.7(3) 2_575 .
B2 O6 Rb1 77.4(3) . 2_575
B3 O6 Rb1 127.8(3) 2_575 2_575
Na1 O6 Rb1 77.60(11) . 2_575
Na1 Br1 Na2 101.73(6) . 3_656
Na1 Br1 Na2 101.73(6) . .
Na2 Br1 Na2 97.49(6) 3_656 .
Na1 Br1 Na1 176.50(4) . 6_656
Na2 Br1 Na1 80.52(5) 3_656 6_656
Na2 Br1 Na1 80.52(5) . 6_656
Na1 Br1 Rb1 102.32(6) . .
Na2 Br1 Rb1 155.82(4) 3_656 .
Na2 Br1 Rb1 80.01(5) . .
Na1 Br1 Rb1 75.33(5) 6_656 .
Na1 Br1 Rb1 102.33(6) . 3_655
Na2 Br1 Rb1 80.01(5) 3_656 3_655
Na2 Br1 Rb1 155.82(4) . 3_655
Na1 Br1 Rb1 75.33(5) 6_656 3_655
Rb1 Br1 Rb1 92.46(5) . 3_655

loop_
_geom_bond_atom_site_label_1
_geom_bond_atom_site_label_2
_geom_bond_distance
_geom_bond_site_symmetry_2
Rb1 O5 2.977(4) 2_574
Rb1 O5 2.977(4) 6_656
Rb1 O1 3.025(4) 2_574
Rb1 O1 3.025(4) 6_656
Rb1 Br1 3.3275(16) .
Rb1 Br1 3.3275(16) 5_675
Rb1 B2 3.425(7) 2_574
Rb1 B2 3.425(7) 6_656
Rb1 O6 3.456(4) 2_574
Rb1 O6 3.456(4) 6_656
Rb1 B4 3.502(7) .
Rb1 B4 3.502(7) 5_675
Na1 O1 2.471(4) 7_585
Na1 O1 2.471(4) .
Na1 O2 2.615(6) .
Na1 O2 2.615(6) 7_585
Na1 O6 2.983(6) 7_585
Na1 O6 2.983(6) .
Na1 Br1 3.091(4) .
Na1 B2 3.108(7) 7_585
Na1 Br1 3.303(5) 6_556
Na1 Rb1 4.052(3) 2_575
Na1 Rb1 4.052(3) 4_475
Na1 Na2 4.201(4) 2_574
Na2 O5 2.277(4) 2_575
Na2 O5 2.277(4) 6_656
Na2 O2 2.531(4) 2_575
Na2 O2 2.531(4) 6_656
Na2 B4 2.940(5) .
Na2 B4 2.940(5) 5_676
Na2 B2 2.996(7) .
Na2 B2 2.996(6) 5_676
Na2 Br1 3.1960(15) .
Na2 Br1 3.1960(15) 5_676
Na2 Rb1 4.195(3) 1_556
B1 O4 1.436(10) .
B1 O2 1.472(7) 2_575
B1 O2 1.472(7) 8_656
B1 O3 1.515(10) .
B2 O6 1.352(8) .
B2 O2 1.366(7) 2_575
B2 O1 1.371(7) .
B2 Rb1 3.425(7) 2_575
B3 O1 1.441(7) .
B3 O6 1.447(7) 2_574
B3 O5 1.472(7) .
B3 O3 1.525(6) .
B3 Rb1 3.574(6) 2_575
B4 O4 1.349(10) .
B4 O5 1.353(5) 6_656
B4 O5 1.353(5) 4_565
B4 Na2 2.940(5) 3_646
B4 Rb1 3.502(7) 3_645
O1 Rb1 3.025(4) 2_575
O2 B2 1.366(8) 2_574
O2 B1 1.472(7) 2_574
O2 Na2 2.531(4) 2_574
O3 B3 1.525(6) 7_575
O4 Rb1 3.550(4) 3_645
O5 B4 1.353(5) 6_556
O5 Na2 2.277(4) 2_574
O5 Rb1 2.977(4) 2_575
O6 B3 1.447(7) 2_575
O6 Rb1 3.456(4) 2_575
Br1 Na2 3.1960(15) 3_656
Br1 Na1 3.303(5) 6_656
Br1 Rb1 3.3275(16) 3_655
